data_4002557
loop_
_publ_author_name
'Ramesha, K.'
'Sebastian, L.'
'Eichhorn, B.'
'Gopalakrishnan, J.'

_publ_section_title
;
 Perovskite and pyrochlore modifications of Pb2 Mn Re O6:
 synthesis,structure and electronic properties
;
_journal_name_full 'Chemistry of Materials (1,1989-)'
_journal_page_first 668
_journal_page_last 674
_journal_volume 15
_journal_year 2003
_chemical_formula_sum 'Mn O6 Pb2 Re'
_chemical_name_systematic 'Pb2 (Mn Re O6)'
_space_group_IT_number 14
_symmetry_space_group_name_Hall '-P 2yn'
_symmetry_space_group_name_H-M 'P 1 21/n 1'
_cell_angle_alpha 90
_cell_angle_beta 90.14
_cell_angle_gamma 90
_cell_formula_units_Z 2
_cell_length_a 5.7054
_cell_length_b 5.7714
_cell_length_c 8.0415
_cell_volume 264.791
_citation_journal_id_ASTM CMATEX
_cod_data_source_file Ramesha_CMATEX_2003_326.cif
_cod_data_source_block Mn1O6Pb2Re1
_cod_original_cell_volume 264.7909
_cod_original_sg_symbol_Hall '-P 2ybc (x-z,y,z)'
_cod_original_formula_sum 'Mn1 O6 Pb2 Re1'
_cod_database_code 4002557

loop_
_symmetry_equiv_pos_as_xyz
x,y,z
-x+1/2,y+1/2,-z+1/2
-x,-y,-z
x-1/2,-y-1/2,z-1/2

loop_
_atom_site_label
_atom_site_type_symbol
_atom_site_fract_x
_atom_site_fract_y
_atom_site_fract_z
_atom_site_occupancy
_atom_site_U_iso_or_equiv
O3 O-2 0.2293 0.2118 0.9621 1 0.0
O2 O-2 0.7002 0.2833 0.0382 1 0.0
Re2 Re+6 0.5 0 0 0.86 0.0
Pb1 Pb+2 0.9743 0.0126 0.2458 1 0.0
Re1 Re+6 0.5 0 0.5 0.14 0.0
O1 O-2 0.0623 0.4452 0.2612 1 0.0
Mn1 Mn+2 0.5 0 0.5 0.86 0.0
Mn2 Mn+2 0.5 0 0 0.14 0.0
